data_4300732
_journal_name_full 'Inorganic Chemistry'
_journal_paper_doi 10.1021/ic052032z
_journal_year 2006
_chemical_formula_moiety 'C24 H35 Ag1 B1 N6 P1 S3'
_chemical_formula_sum 'C24 H35 Ag B N6 P S3'
_chemical_formula_weight 638.29
_chemical_name_common Ag(PhTm)(PEt3)
_space_group_IT_number 14
_symmetry_cell_setting monoclinic
_symmetry_space_group_name_Hall '-P 2yn'
_symmetry_space_group_name_H-M 'P 1 21/n 1'
_cell_angle_alpha 90
_cell_angle_beta 109.936(5)
_cell_angle_gamma 90
_cell_formula_units_Z 4
_cell_length_a 10.180(5)
_cell_length_b 29.852(5)
_cell_length_c 10.498(5)
_cell_measurement_temperature 123(2)
_cell_volume 2999(2)
_diffrn_ambient_temperature 123(2)
_exptl_crystal_density_diffrn 1.414
_cod_original_sg_symbol_H-M 'P 21/n'
_cod_original_formula_sum 'C24 H35 Ag1 B1 N6 P1 S3'
_cod_database_code 4300732

loop_
_symmetry_equiv_pos_as_xyz
'x, y, z'
'-x+1/2, y+1/2, -z+1/2'
'-x, -y, -z'
'x-1/2, -y-1/2, z-1/2'

loop_
_atom_site_label
_atom_site_type_symbol
_atom_site_fract_x
_atom_site_fract_y
_atom_site_fract_z
_atom_site_U_iso_or_equiv
_atom_site_adp_type
_atom_site_occupancy
_atom_site_symmetry_multiplicity
_atom_site_calc_flag
_atom_site_refinement_flags
_atom_site_disorder_assembly
_atom_site_disorder_group
Ag1 Ag 0.83306(3) 0.083454(8) 0.88512(2) 0.03585(10) Uani 1 1 d . . .
S1 S 0.83285(7) 0.05301(2) 0.65435(7) 0.02609(16) Uani 1 1 d . . .
S3 S 0.28303(7) 0.17470(2) 0.48988(8) 0.02649(17) Uani 1 1 d . . .
S2 S 0.58654(8) 0.10681(3) 0.81506(7) 0.03155(18) Uani 1 1 d . . .
P1 P 1.03636(10) 0.09442(4) 1.07873(9) 0.0485(3) Uani 1 1 d . . .
N3 N 0.5311(2) 0.10178(7) 0.5377(2) 0.0186(4) Uani 1 1 d . . .
N5 N 0.5691(2) 0.18382(7) 0.5992(2) 0.0197(5) Uani 1 1 d . . .
N1 N 0.7683(2) 0.14099(7) 0.5628(2) 0.0208(5) Uani 1 1 d . . .
N4 N 0.4388(2) 0.04860(8) 0.6228(2) 0.0257(5) Uani 1 1 d . . .
N6 N 0.4524(3) 0.22694(8) 0.6914(3) 0.0294(6) Uani 1 1 d . . .
C2 C 0.8425(3) 0.17688(9) 0.5358(3) 0.0260(6) Uani 1 1 d . . .
H2 H 0.8041 0.2051 0.5007 0.031 Uiso 1 1 calc R . .
C13 C 0.5600(3) 0.15720(9) 0.3538(3) 0.0222(6) Uani 1 1 d . . .
C9 C 0.4380(3) 0.19532(9) 0.5942(3) 0.0225(6) Uani 1 1 d . . .
N2 N 0.9873(2) 0.12124(8) 0.6128(2) 0.0257(5) Uani 1 1 d . . .
C5 C 0.5204(3) 0.08579(9) 0.6544(3) 0.0213(5) Uani 1 1 d . . .
B1 B 0.6028(3) 0.14555(10) 0.5134(3) 0.0188(6) Uiso 1 1 d . . .
C3 C 0.9769(3) 0.16500(10) 0.5676(3) 0.0301(7) Uani 1 1 d . . .
H3 H 1.0507 0.1832 0.5604 0.036 Uiso 1 1 calc R . .
C8 C 0.4046(3) 0.02019(11) 0.7194(4) 0.0376(8) Uani 1 1 d . . .
H8A H 0.4872 0.0028 0.7713 0.056 Uiso 1 1 calc R . .
H8B H 0.3289 -0.0003 0.6707 0.056 Uiso 1 1 calc R . .
H8C H 0.3748 0.0389 0.7813 0.056 Uiso 1 1 calc R . .
C11 C 0.5923(3) 0.23504(10) 0.7590(3) 0.0330(7) Uani 1 1 d . . .
H11 H 0.6308 0.2556 0.8314 0.04 Uiso 1 1 calc R . .
C10 C 0.6631(3) 0.20840(10) 0.7030(3) 0.0265(6) Uani 1 1 d . . .
H10 H 0.762 0.2066 0.7298 0.032 Uiso 1 1 calc R . .
C1 C 0.8593(3) 0.10659(9) 0.6092(3) 0.0216(6) Uani 1 1 d . . .
C18 C 0.6099(3) 0.12945(11) 0.2720(3) 0.0341(7) Uani 1 1 d . . .
H18 H 0.6639 0.1039 0.3116 0.041 Uiso 1 1 calc R . .
C4 C 1.1149(3) 0.09469(11) 0.6565(4) 0.0363(7) Uani 1 1 d . . .
H4A H 1.137 0.0861 0.7517 0.055 Uiso 1 1 calc R . .
H4B H 1.192 0.1124 0.6468 0.055 Uiso 1 1 calc R . .
H4C H 1.1016 0.0677 0.6006 0.055 Uiso 1 1 calc R . .
C17 C 0.5834(4) 0.13802(12) 0.1359(3) 0.0432(8) Uani 1 1 d . . .
H17 H 0.6177 0.1181 0.0838 0.052 Uiso 1 1 calc R . .
C16 C 0.5072(4) 0.17543(12) 0.0753(3) 0.0393(8) Uani 1 1 d . . .
H16 H 0.4881 0.1815 -0.0182 0.047 Uiso 1 1 calc R . .
C14 C 0.4850(3) 0.19475(10) 0.2908(3) 0.0276(6) Uani 1 1 d . . .
H14 H 0.4502 0.2148 0.3421 0.033 Uiso 1 1 calc R . .
C7 C 0.3964(3) 0.04127(10) 0.4859(3) 0.0320(7) Uani 1 1 d . . .
H7 H 0.338 0.0177 0.4375 0.038 Uiso 1 1 calc R . .
C6 C 0.4533(3) 0.07377(9) 0.4333(3) 0.0264(6) Uani 1 1 d . . .
H6 H 0.4423 0.0771 0.3402 0.032 Uiso 1 1 calc R . .
C15 C 0.4596(4) 0.20371(11) 0.1543(3) 0.0384(8) Uani 1 1 d . . .
H15 H 0.4085 0.2298 0.1147 0.046 Uiso 1 1 calc R . .
C12 C 0.3369(4) 0.24838(12) 0.7188(4) 0.0457(9) Uani 1 1 d . . .
H12A H 0.2738 0.2619 0.6353 0.068 Uiso 1 1 calc R . .
H12B H 0.373 0.2717 0.7876 0.068 Uiso 1 1 calc R . .
H12C H 0.2858 0.226 0.7518 0.068 Uiso 1 1 calc R . .
C24 C 1.2173(5) 0.03370(17) 1.0132(5) 0.0723(14) Uani 1 1 d . . .
C20 C 0.9207(5) 0.0654(3) 1.2741(5) 0.0889(19) Uani 1 1 d . . .
C22 C 1.0536(6) 0.18313(17) 0.9915(6) 0.0874(18) Uani 1 1 d . . .
C23B C 1.1538(7) 0.0410(2) 1.1190(6) 0.0370(15) Uani 0.5 1 d P . .
C19B C 0.9963(7) 0.0971(2) 1.2479(7) 0.0383(15) Uiso 0.5 1 d P . .
C19A C 1.0570(8) 0.0738(3) 1.2352(7) 0.0431(16) Uiso 0.5 1 d P . .
C23A C 1.2138(8) 0.0876(3) 1.0567(8) 0.0494(19) Uani 0.5 1 d P . .
C21A C 1.1392(9) 0.1380(3) 1.0803(8) 0.058(2) Uani 0.5 1 d P . .
C21B C 1.0547(9) 0.1613(3) 1.1068(8) 0.055(2) Uani 0.5 1 d P . .

loop_
_atom_site_aniso_label
_atom_site_aniso_U_11
_atom_site_aniso_U_22
_atom_site_aniso_U_33
_atom_site_aniso_U_23
_atom_site_aniso_U_13
_atom_site_aniso_U_12
Ag1 0.03777(16) 0.03435(15) 0.02345(14) 0.00388(9) -0.00508(10) -0.00680(10)
S1 0.0233(3) 0.0202(3) 0.0318(4) 0.0026(3) 0.0055(3) 0.0010(3)
S3 0.0175(3) 0.0293(4) 0.0318(4) 0.0007(3) 0.0073(3) 0.0009(3)
S2 0.0425(4) 0.0334(4) 0.0191(3) -0.0012(3) 0.0109(3) 0.0020(3)
P1 0.0384(5) 0.0623(6) 0.0293(5) -0.0100(4) -0.0084(4) 0.0057(4)
N3 0.0160(10) 0.0205(11) 0.0165(11) -0.0027(9) 0.0018(9) -0.0002(9)
N5 0.0180(11) 0.0200(11) 0.0203(11) -0.0025(9) 0.0057(9) -0.0016(9)
N1 0.0186(11) 0.0198(11) 0.0240(11) 0.0003(9) 0.0071(9) 0.0002(9)
N4 0.0227(12) 0.0218(12) 0.0313(13) 0.0058(10) 0.0077(10) 0.0003(9)
N6 0.0319(13) 0.0268(13) 0.0324(13) -0.0078(10) 0.0146(11) 0.0030(10)
C2 0.0241(14) 0.0207(14) 0.0345(16) 0.0040(12) 0.0118(12) -0.0003(11)
C13 0.0209(13) 0.0228(14) 0.0224(13) 0.0019(11) 0.0066(11) -0.0002(11)
C9 0.0239(14) 0.0207(14) 0.0249(14) 0.0002(11) 0.0110(11) 0.0017(11)
N2 0.0186(11) 0.0258(13) 0.0327(13) 0.0040(10) 0.0086(10) 0.0024(9)
C5 0.0181(13) 0.0217(13) 0.0223(13) 0.0010(11) 0.0048(11) 0.0026(10)
C3 0.0244(14) 0.0286(16) 0.0392(17) 0.0062(13) 0.0133(13) -0.0020(12)
C8 0.0387(18) 0.0297(17) 0.050(2) 0.0128(15) 0.0217(16) 0.0010(14)
C11 0.0362(17) 0.0287(16) 0.0319(16) -0.0084(13) 0.0087(14) -0.0053(13)
C10 0.0241(14) 0.0260(15) 0.0255(14) -0.0053(11) 0.0035(12) -0.0064(11)
C1 0.0177(13) 0.0252(14) 0.0206(13) 0.0004(11) 0.0049(10) 0.0010(11)
C18 0.0407(17) 0.0381(18) 0.0250(15) 0.0048(13) 0.0132(13) 0.0142(14)
C4 0.0212(15) 0.0405(18) 0.0463(19) 0.0112(15) 0.0101(14) 0.0068(13)
C17 0.057(2) 0.049(2) 0.0276(16) -0.0005(15) 0.0203(16) 0.0139(17)
C16 0.048(2) 0.048(2) 0.0237(16) 0.0107(14) 0.0146(14) 0.0064(16)
C14 0.0287(15) 0.0264(15) 0.0281(15) 0.0036(12) 0.0101(12) 0.0031(12)
C7 0.0318(16) 0.0211(15) 0.0324(16) -0.0004(12) -0.0030(13) -0.0070(12)
C6 0.0272(14) 0.0240(15) 0.0196(13) -0.0030(11) -0.0030(11) -0.0012(11)
C15 0.049(2) 0.0341(18) 0.0333(17) 0.0124(14) 0.0150(15) 0.0111(15)
C12 0.047(2) 0.044(2) 0.053(2) -0.0131(17) 0.0262(18) 0.0102(16)
C24 0.086(3) 0.070(3) 0.079(3) 0.028(3) 0.051(3) 0.036(3)
C20 0.047(3) 0.177(6) 0.042(2) -0.011(3) 0.015(2) 0.023(3)
C22 0.094(4) 0.056(3) 0.080(4) -0.011(3) -0.011(3) -0.005(3)
C23B 0.035(3) 0.038(4) 0.027(3) 0.006(3) -0.005(3) -0.001(3)
C23A 0.039(4) 0.059(5) 0.040(4) 0.007(3) 0.000(3) 0.001(3)
C21A 0.063(5) 0.039(4) 0.048(4) 0.013(4) -0.012(4) -0.025(4)
C21B 0.057(5) 0.040(4) 0.044(5) -0.017(4) -0.015(4) 0.002(4)

loop_
_geom_bond_atom_site_label_1
_geom_bond_atom_site_label_2
_geom_bond_distance
_geom_bond_site_symmetry_2
_geom_bond_publ_flag
Ag1 P1 2.3776(12) . ?
Ag1 S2 2.4630(14) . ?
Ag1 S1 2.5868(13) . ?
S1 C1 1.715(3) . ?
S3 C9 1.700(3) . ?
S2 C5 1.708(3) . ?
P1 C21A 1.665(7) . ?
P1 C19A 1.699(7) . ?
P1 C23A 1.908(8) . ?
P1 C23B 1.950(7) . ?
P1 C19B 1.954(7) . ?
P1 C21B 2.016(8) . ?
N3 C5 1.354(3) . ?
N3 C6 1.391(3) . ?
N3 B1 1.560(4) . ?
N5 C9 1.362(3) . ?
N5 C10 1.389(3) . ?
N5 B1 1.563(4) . ?
N1 C1 1.358(3) . ?
N1 C2 1.394(3) . ?
N1 B1 1.591(4) . ?
N4 C5 1.358(3) . ?
N4 C7 1.370(4) . ?
N4 C8 1.452(4) . ?
N6 C9 1.361(4) . ?
N6 C11 1.379(4) . ?
N6 C12 1.451(4) . ?
C2 C3 1.341(4) . ?
C13 C14 1.390(4) . ?
C13 C18 1.407(4) . ?
C13 B1 1.619(4) . ?
N2 C1 1.362(3) . ?
N2 C3 1.382(4) . ?
N2 C4 1.456(4) . ?
C11 C10 1.337(4) . ?
C18 C17 1.385(4) . ?
C17 C16 1.385(5) . ?
C16 C15 1.382(5) . ?
C14 C15 1.393(4) . ?
C7 C6 1.342(4) . ?
C24 C23B 1.479(8) . ?
C24 C23A 1.677(10) . ?
C20 C19B 1.306(9) . ?
C20 C19A 1.594(9) . ?
C22 C21B 1.372(11) . ?
C22 C21A 1.701(10) . ?
C23B C23A 1.734(11) . ?
C19B C19A 0.969(9) . ?
C23A C21A 1.739(13) . ?
C21A C21B 1.210(12) . ?
